data_4131545
loop_
_publ_author_name
'Wilding, Matthew J. T.'
'Iovan, Diana A.'
'Betley, Theodore A.'

_publ_section_title
;
 High-Spin Iron Imido Complexes Competent for C-H Bond Amination.
;
_journal_issue 34
_journal_name_full 'Journal of the American Chemical Society'
_journal_page_first 12043
_journal_page_last 12049
_journal_paper_doi 10.1021/jacs.7b06682
_journal_volume 139
_journal_year 2017
_chemical_formula_moiety 'C75.93 H63.8 Fe N3, C7 H8'
_chemical_formula_sum 'C82.81 H70.64 Fe N3'
_chemical_formula_weight 1163.67
_space_group_crystal_system triclinic
_space_group_IT_number 2
_space_group_name_Hall '-P 1'
_space_group_name_H-M_alt 'P -1'
_atom_sites_solution_hydrogens geom
_atom_sites_solution_primary direct
_atom_sites_solution_secondary difmap
_audit_creation_date 2014-11-13
_audit_creation_method
;
Olex2 1.2
(compiled 2014.09.19 svn.r3010 for OlexSys, GUI svn.r4874)
;
_cell_angle_alpha 84.768(16)
_cell_angle_beta 68.757(15)
_cell_angle_gamma 67.129(15)
_cell_formula_units_Z 2
_cell_length_a 13.500(18)
_cell_length_b 16.28(2)
_cell_length_c 16.45(2)
_cell_measurement_temperature 100(2)
_cell_volume 3100(7)
_computing_cell_refinement 'SAINT 7.46A (Bruker-AXS, 2009)'
_computing_data_collection 'APEX2 v2009.3.0 (Bruker-AXS, 2009)'
_computing_data_reduction 'SAINT 7.46A (Bruker-AXS, 2009)'
_computing_molecular_graphics 'Olex2 (Dolomanov et al., 2009)'
_computing_publication_material 'Olex2 (Dolomanov et al., 2009)'
_computing_structure_refinement 'XLMP (Sheldrick, 2008)'
_computing_structure_solution 'SHELXS-97 (Sheldrick, 2008)'
_diffrn_ambient_temperature 100.01
_diffrn_measured_fraction_theta_full 0.826
_diffrn_measured_fraction_theta_max 0.826
_diffrn_measurement_device_type
;
Bruker C8 goniometer with CCD area detector
;
_diffrn_measurement_method 'phi and omega scans'
_diffrn_radiation_monochromator graphite
_diffrn_radiation_type MoK\a
_diffrn_radiation_wavelength 0.71073
_diffrn_reflns_av_R_equivalents 0.1408
_diffrn_reflns_av_unetI/netI 0.3537
_diffrn_reflns_limit_h_max 15
_diffrn_reflns_limit_h_min -15
_diffrn_reflns_limit_k_max 19
_diffrn_reflns_limit_k_min -18
_diffrn_reflns_limit_l_max 19
_diffrn_reflns_limit_l_min -19
_diffrn_reflns_number 17561
_diffrn_reflns_theta_full 25.41
_diffrn_reflns_theta_max 25.41
_diffrn_reflns_theta_min 1.33
_diffrn_source 'fine-focus sealed tube'
_exptl_absorpt_coefficient_mu 0.293
_exptl_absorpt_correction_T_max 0.9634
_exptl_absorpt_correction_T_min 0.7736
_exptl_absorpt_correction_type multi-scan
_exptl_absorpt_process_details 'SADABS (Sheldrick,2008'
_exptl_crystal_colour red
_exptl_crystal_density_diffrn 1.247
_exptl_crystal_density_method 'not measured'
_exptl_crystal_description cube
_exptl_crystal_F_000 1229
_exptl_crystal_size_max 0.24
_exptl_crystal_size_mid 0.18
_exptl_crystal_size_min 0.16
_refine_diff_density_max 0.870
_refine_diff_density_min -0.408
_refine_diff_density_rms 0.114
_refine_ls_extinction_method none
_refine_ls_goodness_of_fit_ref 0.924
_refine_ls_hydrogen_treatment constr
_refine_ls_matrix_type full
_refine_ls_number_parameters 772
_refine_ls_number_reflns 9448
_refine_ls_number_restraints 29
_refine_ls_restrained_S_all 0.924
_refine_ls_R_factor_all 0.3553
_refine_ls_R_factor_gt 0.1263
_refine_ls_shift/su_max 0.000
_refine_ls_shift/su_mean 0.000
_refine_ls_structure_factor_coef Fsqd
_refine_ls_weighting_details 'calc w=1/[\s^2^(Fo^2^)+(0.2000P)^2^+0.0000P] where P=(Fo^2^+2Fc^2^)/3'
_refine_ls_weighting_scheme calc
_refine_ls_wR_factor_gt 0.2980
_refine_ls_wR_factor_ref 0.4359
_reflns_number_gt 2328
_reflns_number_total 9448
_reflns_threshold_expression >2sigma(I)
_cod_data_source_file ja7b06682_si_002.cif
_cod_data_source_block ArLFeNAd
_cod_database_code 4131545
_olex2_refinement_description
;
1. Fixed Uiso
 At 1.2 times of:
  All C(H) groups, All C(H,H) groups
 At 1.5 times of:
  All C(H,H,H) groups
2. Restrained distances
 C67-C69 \\sim C67-C69A
 with sigma of 0.02
 C67-C70 \\sim C67-C70A
 with sigma of 0.02
 C67-C68 \\sim C67-C68A
 with sigma of 0.02
 C72-C73 \\sim C72A-C73A
 with sigma of 0.02
 C73-C74 \\sim C73A-C74A
 with sigma of 0.02
 C74-C75 \\sim C74A-C75A
 with sigma of 0.02
 C75-C76 \\sim C75A-C76A
 with sigma of 0.02
 C76-C71 \\sim C76A-C71A
 with sigma of 0.02
3. Rigid bond restraints
 C58, C59
 with sigma for 1-2 distances of 0.01 and sigma for 1-3 distances of 0.01
 C75, C74
 with sigma for 1-2 distances of 0.01 and sigma for 1-3 distances of 0.01
 C72, C71
 with sigma for 1-2 distances of 0.01 and sigma for 1-3 distances of 0.01
4. Uiso/Uaniso restraints and constraints
C58 \\sim C59: within 1.7A with sigma of 0.04 and sigma for terminal atoms of
0.08
C75 \\sim C74: within 1.7A with sigma of 0.04 and sigma for terminal atoms of
0.08
C72 \\sim C71: within 1.7A with sigma of 0.04 and sigma for terminal atoms of
0.08
Uanis(C69) = Uanis(C69A)
Uanis(C68) = Uanis(C68A)
Uanis(C70) = Uanis(C70A)
Uanis(C72) = Uanis(C72A)
Uanis(C73) = Uanis(C73A)
Uanis(C74) = Uanis(C74A)
Uanis(C75) = Uanis(C75A)
Uanis(C76) = Uanis(C76A)
Uanis(C71) = Uanis(C71A)
Uanis(C70) = Uanis(C76)
Uanis(C31) = Uanis(C32)
Uanis(C68) = Uanis(C70)
Uanis(C71) = Uanis(C68)
5. Others
 Sof(C32)=Sof(H32A)=Sof(H32B)=Sof(H32C)=Sof(C38)=Sof(H38A)=Sof(H38B)=Sof(H38C)=
 FVAR(1)
 Sof(C68A)=Sof(H68C)=Sof(H68D)=Sof(C73A)=Sof(H73A)=Sof(C72A)=Sof(H72C)=
 Sof(H72D)=Sof(C71A)=Sof(H71A)=Sof(C76A)=Sof(H76C)=Sof(H76D)=Sof(C75A)=
 Sof(H75A)=Sof(C69A)=Sof(H69C)=Sof(H69D)=Sof(C70A)=Sof(H70C)=Sof(H70D)=
 Sof(C74A)=Sof(H74C)=Sof(H74D)=1-FVAR(2)
 Sof(C68)=Sof(H68A)=Sof(H68B)=Sof(C69)=Sof(H69A)=Sof(H69B)=Sof(C70)=Sof(H70A)=
 Sof(H70B)=Sof(C71)=Sof(H71)=Sof(C72)=Sof(H72A)=Sof(H72B)=Sof(C73)=Sof(H73)=
 Sof(C74)=Sof(H74A)=Sof(H74B)=Sof(C75)=Sof(H75)=Sof(C76)=Sof(H76A)=Sof(H76B)=
 FVAR(2)
6.a Free rotating group:
 C68A(C73A,C72A,C71A,C76A,C75A,C69A,C70A,C74A)
6.b Ternary CH refined with riding coordinates:
 C71(H71), C73(H73), C75(H75), C73A(H73A), C71A(H71A), C75A(H75A)
6.c Secondary CH2 refined with riding coordinates:
 C68(H68A,H68B), C69(H69A,H69B), C70(H70A,H70B), C72(H72A,H72B), C74(H74A,
 H74B), C76(H76A,H76B), C68A(H68C,H68D), C72A(H72C,H72D), C76A(H76C,H76D),
 C69A(H69C,H69D), C70A(H70C,H70D), C74A(H74C,H74D)
6.d Aromatic/amide H refined with riding coordinates:
 C1(H1), C2(H2), C3(H3), C5(H5), C6(H6), C8(H8), C12(H12), C14(H14), C15(H15),
 C16(H16), C17(H17), C18(H18), C20(H20), C21(H21), C22(H22), C23(H23), C24(H24),
  C26(H26), C27(H27), C33(H33), C36(H36), C40(H40), C41(H41), C45(H45),
 C47(H47), C50(H50), C51(H51), C52(H52), C53(H53), C54(H54), C56(H56), C57(H57),
  C58(H58), C59(H59), C60(H60), C62(H62), C63(H63), C64(H64), C65(H65),
 C66(H66), C79(H79), C80(H80), C81(H81), C82(H82), C83(H83)
6.e Idealised Me refined as rotating group:
 C32(H32A,H32B,H32C), C35(H35A,H35B,H35C), C38(H38A,H38B,H38C), C77(H77A,H77B,
 H77C)
;
_olex2_submission_special_instructions 'No special instructions were received'

loop_
_space_group_symop_id
_space_group_symop_operation_xyz
1 'x, y, z'
2 '-x, -y, -z'

loop_
_atom_site_label
_atom_site_type_symbol
_atom_site_fract_x
_atom_site_fract_y
_atom_site_fract_z
_atom_site_U_iso_or_equiv
_atom_site_adp_type
_atom_site_occupancy
_atom_site_calc_flag
_atom_site_disorder_assembly
_atom_site_disorder_group
_atom_site_refinement_flags_posn
_atom_site_refinement_flags_adp
C1 C 0.7496(13) 0.1033(11) 0.6542(10) 0.076(5) Uani 1 d . . . .
H1 H 0.7860 0.0436 0.6300 0.091 Uiso 1 calc . . R .
C2 C 0.7299(14) 0.1218(10) 0.7389(10) 0.079(5) Uani 1 d . . . .
H2 H 0.7559 0.0739 0.7734 0.095 Uiso 1 calc . . R .
C67 C 0.6900(13) 0.5713(10) 0.5519(9) 0.074(5) Uani 1 d . . . .
C3 C 0.6735(14) 0.2077(11) 0.7769(9) 0.077(5) Uani 1 d . . . .
H3 H 0.6590 0.2183 0.8367 0.093 Uiso 1 calc . . R .
C4 C 0.6377(12) 0.2791(10) 0.7254(9) 0.064(4) Uani 1 d . . . .
C5 C 0.6559(13) 0.2610(11) 0.6380(9) 0.072(4) Uani 1 d . . . .
H5 H 0.6275 0.3080 0.6036 0.087 Uiso 1 calc . . R .
C6 C 0.7140(14) 0.1761(12) 0.6036(10) 0.080(5) Uani 1 d . . . .
H6 H 0.7316 0.1650 0.5433 0.096 Uiso 1 calc . . R .
C7 C 0.5755(14) 0.3742(9) 0.7645(9) 0.066(4) Uani 1 d . . . .
C8 C 0.4630(15) 0.4238(11) 0.7743(9) 0.071(5) Uani 1 d . . . .
H8 H 0.4238 0.3979 0.7537 0.086 Uiso 1 calc . . R .
C9 C 0.4033(13) 0.5099(9) 0.8125(8) 0.059(4) Uani 1 d . . . .
C10 C 0.4657(13) 0.5462(10) 0.8395(8) 0.060(4) Uani 1 d . . . .
C11 C 0.5816(13) 0.4992(10) 0.8293(8) 0.055(4) Uani 1 d . . . .
C12 C 0.6353(13) 0.4105(9) 0.7961(9) 0.067(4) Uani 1 d . . . .
H12 H 0.7109 0.3750 0.7947 0.080 Uiso 1 calc . . R .
C13 C 0.2821(14) 0.5558(13) 0.8245(8) 0.060(4) Uani 1 d . . . .
C14 C 0.2058(16) 0.5152(11) 0.8539(9) 0.066(4) Uani 1 d . . . .
H14 H 0.2346 0.4536 0.8649 0.080 Uiso 1 calc . . R .
C15 C 0.0906(15) 0.5561(14) 0.8691(9) 0.075(5) Uani 1 d . . . .
H15 H 0.0411 0.5245 0.8913 0.090 Uiso 1 calc . . R .
C16 C 0.0484(16) 0.6451(14) 0.8510(9) 0.082(5) Uani 1 d . . . .
H16 H -0.0308 0.6763 0.8595 0.098 Uiso 1 calc . . R .
C17 C 0.1257(18) 0.6876(13) 0.8198(9) 0.081(5) Uani 1 d . . . .
H17 H 0.0983 0.7487 0.8071 0.098 Uiso 1 calc . . R .
C18 C 0.2395(14) 0.6438(12) 0.8070(9) 0.060(4) Uani 1 d . . . .
H18 H 0.2899 0.6748 0.7857 0.072 Uiso 1 calc . . R .
C19 C 0.6438(13) 0.5391(9) 0.8603(9) 0.057(4) Uani 1 d . . . .
C20 C 0.6121(13) 0.5633(9) 0.9497(9) 0.066(4) Uani 1 d . . . .
H20 H 0.5504 0.5512 0.9923 0.080 Uiso 1 calc . . R .
C21 C 0.6679(14) 0.6033(9) 0.9758(10) 0.061(4) Uani 1 d . . . .
H21 H 0.6430 0.6205 1.0358 0.073 Uiso 1 calc . . R .
C22 C 0.7586(15) 0.6188(10) 0.9172(11) 0.081(5) Uani 1 d . . . .
H22 H 0.7974 0.6463 0.9364 0.097 Uiso 1 calc . . R .
C23 C 0.7947(15) 0.5949(10) 0.8301(10) 0.082(5) Uani 1 d . . . .
H23 H 0.8590 0.6049 0.7888 0.099 Uiso 1 calc . . R .
C24 C 0.7350(14) 0.5552(10) 0.8029(10) 0.080(5) Uani 1 d . . . .
H24 H 0.7592 0.5393 0.7426 0.097 Uiso 1 calc . . R .
C25 C 0.4120(12) 0.6382(11) 0.8799(9) 0.061(4) Uani 1 d . . . .
C26 C 0.3327(12) 0.6697(12) 0.9695(9) 0.075(5) Uani 1 d . . . .
H26 H 0.2967 0.6372 1.0128 0.090 Uiso 1 calc . . R .
C27 C 0.3217(12) 0.7550(10) 0.9772(10) 0.063(4) Uani 1 d . . . .
H27 H 0.2769 0.7930 1.0287 0.076 Uiso 1 calc . . R .
C28 C 0.3860(12) 0.7789(10) 0.8980(9) 0.055(4) Uani 1 d . . . .
C29 C 0.3988(12) 0.8591(10) 0.8789(8) 0.057(4) Uani 1 d . . . .
C30 C 0.3432(12) 0.9273(9) 0.9561(8) 0.053(4) Uani 1 d . . . .
C31 C 0.2305(14) 0.9894(10) 0.9762(9) 0.071(4) Uani 1 d . . . .
C32 C 0.1566(12) 0.9886(10) 0.9234(8) 0.071(4) Uani 0.966(19) d . . . .
H32A H 0.1909 1.0025 0.8630 0.107 Uiso 0.966(19) calc . . GR .
H32B H 0.0785 1.0334 0.9497 0.107 Uiso 0.966(19) calc . . GR .
H32C H 0.1537 0.9293 0.9239 0.107 Uiso 0.966(19) calc . . GR .
C33 C 0.1806(13) 1.0508(10) 1.0468(8) 0.072(4) Uani 1 d . . . .
H33 H 0.1035 1.0923 1.0606 0.086 Uiso 1 calc . . R .
C34 C 0.2422(16) 1.0517(11) 1.0971(9) 0.075(5) Uani 1 d . . . .
C35 C 0.1905(12) 1.1216(9) 1.1721(8) 0.071(4) Uani 1 d . . . .
H35A H 0.1824 1.1805 1.1486 0.107 Uiso 1 calc . . GR .
H35B H 0.2411 1.1066 1.2061 0.107 Uiso 1 calc . . GR .
H35C H 0.1147 1.1228 1.2099 0.107 Uiso 1 calc . . GR .
C36 C 0.3511(13) 0.9903(10) 1.0787(8) 0.062(4) Uani 1 d . . . .
H36 H 0.3930 0.9919 1.1137 0.075 Uiso 1 calc . . R .
C37 C 0.4037(13) 0.9254(10) 1.0108(8) 0.066(4) Uani 1 d . . . .
C38 C 0.5221(13) 0.8559(10) 0.9929(9) 0.073(6) Uani 0.966(19) d . . . .
H38A H 0.5172 0.7980 1.0102 0.110 Uiso 0.966(19) calc . . GR .
H38B H 0.5595 0.8721 1.0263 0.110 Uiso 0.966(19) calc . . GR .
H38C H 0.5672 0.8519 0.9304 0.110 Uiso 0.966(19) calc . . GR .
C39 C 0.4580(12) 0.8853(9) 0.8016(9) 0.052(4) Uani 1 d . . . .
C40 C 0.4757(13) 0.9651(10) 0.7836(8) 0.066(4) Uani 1 d . . . .
H40 H 0.4493 1.0127 0.8252 0.079 Uiso 1 calc . . R .
C41 C 0.5374(13) 0.9636(10) 0.6962(9) 0.070(4) Uani 1 d . . . .
H41 H 0.5649 1.0074 0.6659 0.084 Uiso 1 calc . . R .
C42 C 0.5507(13) 0.8826(10) 0.6614(10) 0.065(4) Uani 1 d . . . .
C43 C 0.5859(15) 0.8581(9) 0.5672(9) 0.067(4) Uani 1 d . . . .
C44 C 0.5044(15) 0.8526(9) 0.5358(10) 0.062(4) Uani 1 d . . . .
C45 C 0.5360(15) 0.8362(9) 0.4448(9) 0.064(4) Uani 1 d . . . .
H45 H 0.4813 0.8324 0.4233 0.077 Uiso 1 calc . . R .
C46 C 0.6466(15) 0.8255(10) 0.3857(10) 0.074(5) Uani 1 d . . . .
C47 C 0.7237(14) 0.8321(9) 0.4178(8) 0.070(4) Uani 1 d . . . .
H47 H 0.7988 0.8241 0.3783 0.084 Uiso 1 calc . . R .
C48 C 0.6961(14) 0.8503(10) 0.5068(10) 0.070(4) Uani 1 d . . . .
C49 C 0.3868(16) 0.8656(11) 0.5915(10) 0.067(4) Uani 1 d . . . .
C50 C 0.3099(15) 0.9453(10) 0.6405(10) 0.065(4) Uani 1 d . . . .
H50 H 0.3355 0.9923 0.6388 0.078 Uiso 1 calc . . R .
C51 C 0.1978(16) 0.9578(12) 0.6913(10) 0.077(5) Uani 1 d . . . .
H51 H 0.1479 1.0128 0.7241 0.092 Uiso 1 calc . . R .
C52 C 0.1583(14) 0.8920(12) 0.6950(8) 0.074(5) Uani 1 d . . . .
H52 H 0.0809 0.9002 0.7289 0.089 Uiso 1 calc . . R .
C53 C 0.2380(17) 0.8096(11) 0.6455(11) 0.080(5) Uani 1 d . . . .
H53 H 0.2139 0.7619 0.6461 0.095 Uiso 1 calc . . R .
C54 C 0.3485(17) 0.8002(11) 0.5977(10) 0.071(4) Uani 1 d . . . .
H54 H 0.4008 0.7443 0.5673 0.085 Uiso 1 calc . . R .
C55 C 0.7928(14) 0.8460(11) 0.5347(10) 0.071(5) Uani 1 d . . . .
C56 C 0.8585(14) 0.8958(11) 0.4918(10) 0.075(5) Uani 1 d . . . .
H56 H 0.8409 0.9329 0.4469 0.090 Uiso 1 calc . . R .
C57 C 0.9485(14) 0.8912(12) 0.5146(12) 0.095(6) Uani 1 d . . . .
H57 H 0.9916 0.9266 0.4864 0.113 Uiso 1 calc . . R .
C58 C 0.9778(15) 0.8355(14) 0.5784(11) 0.091(6) Uani 1 d . . . U
H58 H 1.0419 0.8312 0.5924 0.109 Uiso 1 calc . . R .
C59 C 0.9136(16) 0.7872(12) 0.6206(11) 0.095(6) Uani 1 d . . . U
H59 H 0.9326 0.7489 0.6645 0.114 Uiso 1 calc . . R .
C60 C 0.8204(13) 0.7938(11) 0.5994(10) 0.077(5) Uani 1 d . . . .
H60 H 0.7746 0.7613 0.6307 0.092 Uiso 1 calc . . R .
C61 C 0.6751(14) 0.8091(9) 0.2886(9) 0.060(4) Uani 1 d . . . .
C62 C 0.6089(13) 0.7783(9) 0.2612(9) 0.067(4) Uani 1 d . . . .
H62 H 0.5455 0.7671 0.3022 0.081 Uiso 1 calc . . R .
C63 C 0.6389(14) 0.7642(10) 0.1704(10) 0.074(5) Uani 1 d . . . .
H63 H 0.5972 0.7404 0.1504 0.089 Uiso 1 calc . . R .
C64 C 0.7274(14) 0.7842(9) 0.1104(10) 0.070(4) Uani 1 d . . . .
H64 H 0.7430 0.7788 0.0496 0.084 Uiso 1 calc . . R .
C65 C 0.7938(14) 0.8126(10) 0.1406(10) 0.082(5) Uani 1 d . . . .
H65 H 0.8581 0.8227 0.0997 0.098 Uiso 1 calc . . R .
C66 C 0.7674(14) 0.8260(10) 0.2284(10) 0.075(5) Uani 1 d . . . .
H66 H 0.8121 0.8468 0.2479 0.090 Uiso 1 calc . . R .
C68 C 0.7911(18) 0.5975(15) 0.5084(13) 0.075(4) Uani 0.649(9) d A 1 . .
H68A H 0.8279 0.5960 0.5510 0.090 Uiso 0.649(9) calc A 1 R .
H68B H 0.7634 0.6597 0.4906 0.090 Uiso 0.649(9) calc A 1 R .
C69 C 0.6285(18) 0.5855(16) 0.4802(12) 0.075(6) Uani 0.649(9) d A 1 . .
H69A H 0.5600 0.5697 0.5037 0.090 Uiso 0.649(9) calc A 1 R .
H69B H 0.6044 0.6484 0.4639 0.090 Uiso 0.649(9) calc A 1 R .
C70 C 0.724(2) 0.4756(13) 0.5777(13) 0.075(4) Uani 0.649(9) d A 1 . .
H70A H 0.6558 0.4600 0.6041 0.090 Uiso 0.649(9) calc A 1 R .
H70B H 0.7631 0.4664 0.6206 0.090 Uiso 0.649(9) calc A 1 R .
C71 C 0.809(2) 0.4164(16) 0.4904(15) 0.075(4) Uani 0.649(9) d A 1 . U
H71 H 0.8363 0.3525 0.5054 0.090 Uiso 0.649(9) calc A 1 R .
C72 C 0.908(2) 0.4408(17) 0.4547(15) 0.089(5) Uani 0.649(9) d A 1 . U
H72A H 0.9647 0.4004 0.4029 0.107 Uiso 0.649(9) calc A 1 R .
H72B H 0.9455 0.4313 0.4987 0.107 Uiso 0.649(9) calc A 1 R .
C73 C 0.8808(19) 0.5369(16) 0.4282(13) 0.080(7) Uani 0.649(9) d A 1 . .
H73 H 0.9514 0.5512 0.4049 0.096 Uiso 0.649(9) calc A 1 R .
C74 C 0.8233(18) 0.5510(17) 0.3613(13) 0.075(7) Uani 0.649(9) d A 1 . U
H74A H 0.8787 0.5152 0.3065 0.090 Uiso 0.649(9) calc A 1 R .
H74B H 0.7963 0.6147 0.3480 0.090 Uiso 0.649(9) calc A 1 R .
C75 C 0.7213(19) 0.5220(14) 0.3992(15) 0.074(6) Uani 0.649(9) d A 1 . U
H75 H 0.6860 0.5294 0.3537 0.089 Uiso 0.649(9) calc A 1 R .
C76 C 0.748(2) 0.4259(14) 0.4267(14) 0.0746(10) Uani 0.649(9) d A 1 . .
H76A H 0.6764 0.4149 0.4553 0.090 Uiso 0.649(9) calc A 1 R .
H76B H 0.7982 0.3832 0.3755 0.090 Uiso 0.649(9) calc A 1 R .
N1 N 0.5083(9) 0.8319(8) 0.7212(7) 0.064(3) Uani 1 d A . . .
N2 N 0.4402(10) 0.7055(8) 0.8398(7) 0.061(3) Uani 1 d A . . .
N3 N 0.6122(12) 0.6326(8) 0.6280(7) 0.085(4) Uani 1 d A . . .
Fe1 Fe 0.5324(2) 0.70675(15) 0.71370(13) 0.0757(9) Uani 1 d . . . .
C77 C 0.0535(15) 0.6289(12) 1.0926(12) 0.119(7) Uani 1 d B 1 . .
H77A H 0.1184 0.5716 1.0849 0.178 Uiso 1 calc B 1 GR .
H77B H 0.0620 0.6571 1.0366 0.178 Uiso 1 calc B 1 GR .
H77C H -0.0185 0.6189 1.1137 0.178 Uiso 1 calc B 1 GR .
C78 C 0.0511(15) 0.6896(14) 1.1589(13) 0.087(5) Uani 1 d B 1 . .
C79 C 0.0381(15) 0.6620(13) 1.2436(15) 0.106(6) Uani 1 d B 1 . .
H79 H 0.0293 0.6068 1.2583 0.127 Uiso 1 calc B 1 R .
C80 C 0.0376(16) 0.7131(16) 1.3072(12) 0.102(6) Uani 1 d B 1 . .
H80 H 0.0267 0.6939 1.3650 0.123 Uiso 1 calc B 1 R .
C81 C 0.0527(17) 0.7889(16) 1.2855(13) 0.109(7) Uani 1 d B 1 . .
H81 H 0.0521 0.8232 1.3295 0.130 Uiso 1 calc B 1 R .
C82 C 0.0696(13) 0.8222(13) 1.2012(13) 0.105(7) Uani 1 d B 1 . .
H82 H 0.0797 0.8769 1.1869 0.126 Uiso 1 calc B 1 R .
C83 C 0.0700(14) 0.7650(15) 1.1395(11) 0.103(6) Uani 1 d B 1 . .
H83 H 0.0847 0.7819 1.0808 0.123 Uiso 1 calc B 1 R .
C68A C 0.705(2) 0.6213(10) 0.4742(14) 0.075(4) Uani 0.351(9) d A 2 . .
H68C H 0.7481 0.6583 0.4754 0.090 Uiso 0.351(9) calc A 2 R .
H68D H 0.6292 0.6616 0.4725 0.090 Uiso 0.351(9) calc A 2 R .
C73A C 0.772(2) 0.5571(15) 0.3921(10) 0.080(7) Uani 0.351(9) d A 2 G .
H73A H 0.7837 0.5921 0.3388 0.096 Uiso 0.351(9) calc A 2 R .
C72A C 0.8894(17) 0.4938(18) 0.3957(14) 0.089(5) Uani 0.351(9) d A 2 G .
H72C H 0.9345 0.5289 0.3972 0.107 Uiso 0.351(9) calc A 2 R .
H72D H 0.9330 0.4527 0.3428 0.107 Uiso 0.351(9) calc A 2 R .
C71A C 0.8718(15) 0.4397(14) 0.4778(16) 0.075(5) Uani 0.351(9) d A 2 G .
H71A H 0.9482 0.3986 0.4800 0.090 Uiso 0.351(9) calc A 2 R .
C76A C 0.802(2) 0.3848(10) 0.4746(17) 0.075(3) Uani 0.351(9) d A 2 G .
H76C H 0.8454 0.3428 0.4223 0.090 Uiso 0.351(9) calc A 2 R .
H76D H 0.7913 0.3494 0.5270 0.090 Uiso 0.351(9) calc A 2 R .
C75A C 0.685(2) 0.4478(14) 0.4712(15) 0.074(6) Uani 0.351(9) d A 2 G .
H75A H 0.6399 0.4120 0.4691 0.089 Uiso 0.351(9) calc A 2 R .
C69A C 0.6183(15) 0.5123(15) 0.5531(13) 0.075(6) Uani 0.351(9) d A 2 G .
H69C H 0.6089 0.4781 0.6064 0.090 Uiso 0.351(9) calc A 2 R .
H69D H 0.5409 0.5513 0.5529 0.090 Uiso 0.351(9) calc A 2 R .
C70A C 0.8048(18) 0.5041(15) 0.5597(14) 0.0746(10) Uani 0.351(9) d A 2 G .
H70C H 0.8511 0.5367 0.5646 0.090 Uiso 0.351(9) calc A 2 R .
H70D H 0.7887 0.4702 0.6126 0.090 Uiso 0.351(9) calc A 2 R .
C74A C 0.703(2) 0.5019(17) 0.3891(12) 0.075(7) Uani 0.351(9) d A 2 G .
H74C H 0.6274 0.5422 0.3863 0.090 Uiso 0.351(9) calc A 2 R .
H74D H 0.7451 0.4608 0.3362 0.090 Uiso 0.351(9) calc A 2 R .

loop_
_atom_site_aniso_label
_atom_site_aniso_U_11
_atom_site_aniso_U_22
_atom_site_aniso_U_33
_atom_site_aniso_U_23
_atom_site_aniso_U_13
_atom_site_aniso_U_12
C1 0.083(13) 0.077(12) 0.045(10) -0.035(9) -0.007(9) -0.013(10)
C2 0.098(14) 0.065(11) 0.062(11) -0.007(9) -0.019(10) -0.023(10)
C67 0.063(12) 0.104(13) 0.039(9) -0.023(8) -0.008(9) -0.019(10)
C3 0.108(14) 0.077(12) 0.040(9) -0.022(9) -0.041(10) -0.009(10)
C4 0.057(11) 0.086(12) 0.042(9) -0.026(9) -0.017(8) -0.016(9)
C5 0.073(12) 0.076(12) 0.061(10) -0.015(9) -0.026(9) -0.015(10)
C6 0.091(14) 0.102(15) 0.047(10) -0.026(10) -0.032(10) -0.025(11)
C7 0.072(13) 0.055(10) 0.068(10) -0.016(8) -0.033(10) -0.011(9)
C8 0.074(13) 0.087(13) 0.059(10) -0.024(9) -0.028(10) -0.026(11)
C9 0.044(11) 0.070(11) 0.048(9) -0.028(8) -0.005(8) -0.011(9)
C10 0.055(11) 0.082(11) 0.033(8) -0.035(7) 0.004(8) -0.025(9)
C11 0.055(11) 0.070(11) 0.038(8) -0.014(7) -0.009(8) -0.024(9)
C12 0.074(11) 0.060(11) 0.068(10) -0.018(8) -0.038(9) -0.011(9)
C13 0.051(12) 0.106(15) 0.029(8) -0.026(8) -0.008(8) -0.034(12)
C14 0.071(14) 0.087(12) 0.046(9) -0.024(8) -0.019(9) -0.031(12)
C15 0.050(13) 0.117(17) 0.049(10) -0.036(10) -0.005(9) -0.023(11)
C16 0.084(15) 0.098(15) 0.053(11) -0.018(10) -0.031(11) -0.014(13)
C17 0.081(16) 0.127(16) 0.045(10) -0.018(9) -0.011(10) -0.056(15)
C18 0.029(11) 0.082(13) 0.062(10) -0.022(9) -0.010(9) -0.014(9)
C19 0.050(11) 0.069(10) 0.052(10) -0.012(8) -0.019(9) -0.020(9)
C20 0.075(12) 0.073(11) 0.038(9) -0.007(7) -0.012(8) -0.021(9)
C21 0.061(12) 0.065(10) 0.058(10) -0.021(8) -0.011(9) -0.028(9)
C22 0.081(14) 0.091(13) 0.072(12) -0.027(9) -0.027(11) -0.027(11)
C23 0.101(14) 0.099(13) 0.062(11) -0.014(9) -0.029(10) -0.051(11)
C24 0.072(13) 0.105(13) 0.062(11) -0.038(9) -0.019(11) -0.028(11)
C25 0.042(10) 0.072(11) 0.064(10) -0.034(9) -0.013(8) -0.014(9)
C26 0.056(11) 0.112(15) 0.042(9) -0.033(9) 0.000(8) -0.024(10)
C27 0.065(12) 0.064(11) 0.060(11) -0.015(8) -0.019(9) -0.023(9)
C28 0.046(10) 0.086(12) 0.028(8) -0.012(8) 0.002(7) -0.029(9)
C29 0.071(11) 0.076(11) 0.026(8) 0.005(8) -0.024(8) -0.024(9)
C30 0.061(11) 0.055(9) 0.033(8) -0.003(7) -0.015(8) -0.014(8)
C31 0.065(9) 0.085(8) 0.044(7) -0.029(6) -0.013(6) -0.006(7)
C32 0.065(9) 0.085(8) 0.044(7) -0.029(6) -0.013(6) -0.006(7)
C33 0.065(12) 0.090(12) 0.041(9) -0.022(8) -0.011(9) -0.014(9)
C34 0.085(14) 0.081(12) 0.053(10) -0.017(8) -0.035(10) -0.012(11)
C35 0.071(11) 0.088(11) 0.043(9) -0.028(8) -0.004(8) -0.027(9)
C36 0.070(12) 0.081(11) 0.037(9) -0.019(8) -0.028(9) -0.017(10)
C37 0.049(11) 0.087(11) 0.040(9) -0.033(8) -0.006(8) -0.006(9)
C38 0.073(14) 0.104(14) 0.038(9) -0.027(8) -0.017(9) -0.025(11)
C39 0.090(12) 0.041(9) 0.043(9) 0.009(7) -0.034(9) -0.033(9)
C40 0.085(12) 0.076(12) 0.029(9) -0.020(7) -0.023(8) -0.016(9)
C41 0.086(13) 0.086(12) 0.053(10) -0.012(8) -0.033(9) -0.037(10)
C42 0.069(12) 0.080(12) 0.053(10) -0.010(9) -0.019(9) -0.036(10)
C43 0.085(13) 0.062(10) 0.051(10) -0.019(7) -0.018(10) -0.028(9)
C44 0.075(13) 0.066(10) 0.064(11) -0.006(8) -0.045(10) -0.027(9)
C45 0.081(13) 0.086(11) 0.044(9) 0.002(8) -0.027(10) -0.046(10)
C46 0.062(12) 0.104(13) 0.059(11) -0.022(9) -0.028(10) -0.024(10)
C47 0.086(12) 0.092(12) 0.031(8) -0.013(7) -0.023(8) -0.028(10)
C48 0.066(12) 0.094(12) 0.048(10) -0.027(8) -0.014(10) -0.027(10)
C49 0.082(14) 0.090(14) 0.052(10) -0.002(9) -0.036(10) -0.044(12)
C50 0.063(13) 0.063(11) 0.064(11) -0.015(9) -0.023(10) -0.014(9)
C51 0.070(14) 0.100(14) 0.060(11) -0.014(9) -0.033(11) -0.018(11)
C52 0.087(13) 0.117(15) 0.027(8) -0.015(9) -0.011(9) -0.052(13)
C53 0.097(15) 0.105(15) 0.065(11) -0.008(10) -0.045(11) -0.051(13)
C54 0.083(15) 0.089(13) 0.052(10) -0.009(8) -0.030(10) -0.035(11)
C55 0.061(12) 0.105(13) 0.040(9) -0.035(9) -0.017(9) -0.018(10)
C56 0.069(13) 0.100(13) 0.056(10) -0.023(9) -0.019(10) -0.029(11)
C57 0.056(13) 0.124(16) 0.092(14) -0.065(12) -0.009(11) -0.023(11)
C58 0.059(13) 0.145(17) 0.061(12) -0.058(11) -0.018(10) -0.020(10)
C59 0.087(15) 0.118(15) 0.070(13) -0.041(10) -0.035(11) -0.012(10)
C60 0.057(11) 0.102(13) 0.058(11) -0.043(9) -0.024(9) -0.002(9)
C61 0.075(13) 0.061(10) 0.042(9) -0.005(7) -0.025(9) -0.018(9)
C62 0.075(12) 0.074(11) 0.054(10) -0.021(8) -0.019(9) -0.028(9)
C63 0.069(13) 0.106(13) 0.053(10) -0.028(9) -0.019(10) -0.035(11)
C64 0.078(13) 0.075(11) 0.048(10) -0.020(8) -0.024(10) -0.013(10)
C65 0.072(12) 0.099(13) 0.078(12) -0.028(9) -0.036(10) -0.021(10)
C66 0.058(12) 0.098(12) 0.056(11) -0.031(9) -0.024(10) -0.006(10)
C68 0.080(10) 0.080(10) 0.057(9) -0.015(7) -0.025(8) -0.018(9)
C69 0.066(15) 0.112(18) 0.042(13) -0.025(11) 0.002(12) -0.042(14)
C70 0.080(10) 0.080(10) 0.057(9) -0.015(7) -0.025(8) -0.018(9)
C71 0.080(10) 0.080(10) 0.057(9) -0.015(7) -0.025(8) -0.018(9)
C72 0.073(14) 0.130(16) 0.046(14) -0.040(13) 0.000(13) -0.030(13)
C73 0.057(17) 0.101(19) 0.049(14) -0.033(13) 0.016(12) -0.021(15)
C74 0.064(15) 0.104(17) 0.038(12) -0.038(11) -0.008(11) -0.013(12)
C75 0.056(13) 0.099(17) 0.071(14) -0.044(11) -0.032(11) -0.014(11)
C76 0.080(2) 0.0796(16) 0.0570(15) -0.015(2) -0.0254(17) -0.0183(15)
N1 0.050(8) 0.105(9) 0.039(7) -0.018(7) -0.008(6) -0.034(7)
N2 0.073(9) 0.068(9) 0.049(7) -0.030(7) -0.027(7) -0.021(8)
N3 0.132(12) 0.083(9) 0.035(7) -0.010(6) -0.008(8) -0.054(9)
Fe1 0.0851(19) 0.0904(18) 0.0515(15) -0.0243(12) -0.0242(13) -0.0276(14)
C77 0.093(15) 0.142(17) 0.115(16) -0.053(13) -0.017(13) -0.044(13)
C78 0.067(13) 0.119(17) 0.083(15) -0.009(12) -0.017(11) -0.048(12)
C79 0.075(14) 0.116(16) 0.105(17) -0.029(14) -0.038(13) -0.001(11)
C80 0.081(15) 0.14(2) 0.062(13) -0.006(14) -0.008(11) -0.036(15)
C81 0.090(16) 0.16(2) 0.050(13) -0.044(13) -0.018(12) -0.018(15)
C82 0.046(12) 0.149(17) 0.108(16) -0.074(14) 0.000(11) -0.034(11)
C83 0.072(14) 0.155(19) 0.065(12) -0.053(12) -0.019(10) -0.021(13)
C68A 0.080(10) 0.080(10) 0.057(9) -0.015(7) -0.025(8) -0.018(9)
C73A 0.057(17) 0.101(19) 0.049(14) -0.033(13) 0.016(12) -0.021(15)
C72A 0.073(14) 0.130(16) 0.046(14) -0.040(13) 0.000(13) -0.030(13)
C71A 0.080(2) 0.0796(17) 0.0570(15) -0.015(14) -0.025(16) -0.018(14)
C76A 0.0802(9) 0.0796(8) 0.0570(7) -0.015(8) -0.025(9) -0.018(7)
C75A 0.056(13) 0.099(17) 0.071(14) -0.044(11) -0.032(11) -0.014(11)
C69A 0.066(15) 0.112(18) 0.042(13) -0.025(11) 0.002(12) -0.042(14)
C70A 0.080(2) 0.0796(16) 0.0570(15) -0.015(2) -0.0254(17) -0.0183(15)
C74A 0.064(15) 0.104(17) 0.038(12) -0.038(11) -0.008(11) -0.013(12)

loop_
_atom_type_symbol
_atom_type_description
_atom_type_scat_dispersion_real
_atom_type_scat_dispersion_imag
_atom_type_scat_source
C C 0.0033 0.0016 'International Tables Vol C Tables 4.2.6.8 and 6.1.1.4'
H H 0.0000 0.0000 'International Tables Vol C Tables 4.2.6.8 and 6.1.1.4'
Fe Fe 0.3463 0.8444 'International Tables Vol C Tables 4.2.6.8 and 6.1.1.4'
N N 0.0061 0.0033 'International Tables Vol C Tables 4.2.6.8 and 6.1.1.4'

loop_
_geom_angle_atom_site_label_1
_geom_angle_atom_site_label_2
_geom_angle_atom_site_label_3
_geom_angle
C2 C1 C6 117.6(14)
C1 C2 C3 122.5(15)
C68 C67 C69 105.1(14)
C68 C67 C70 112.8(16)
C68 C67 C69A 150.6(14)
C68 C67 C70A 65.3(14)
C70 C67 C69 110.2(14)
C70 C67 C69A 57.9(12)
C70 C67 C70A 49.0(11)
N3 C67 C68 107.9(13)
N3 C67 C69 109.7(13)
N3 C67 C70 110.8(13)
N3 C67 C69A 101.3(12)
N3 C67 C70A 115.3(13)
C68A C67 C68 55.7(12)
C68A C67 C69 51.5(12)
C68A C67 C70 139.6(14)
C68A C67 N3 109.4(14)
C68A C67 C69A 110.9(12)
C68A C67 C70A 113.7(13)
C69A C67 C69 60.2(11)
C70A C67 C69 134.7(14)
C70A C67 C69A 105.4(12)
C2 C3 C4 118.9(12)
C3 C4 C7 120.6(12)
C5 C4 C3 119.3(13)
C5 C4 C7 120.1(14)
C6 C5 C4 119.3(14)
C5 C6 C1 122.2(14)
C8 C7 C4 122.6(13)
C8 C7 C12 119.5(13)
C12 C7 C4 117.9(13)
C7 C8 C9 123.5(13)
C8 C9 C10 116.2(14)
C8 C9 C13 119.7(13)
C10 C9 C13 124.1(13)
C9 C10 C11 122.7(13)
C9 C10 C25 121.2(14)
C11 C10 C25 116.0(12)
C10 C11 C19 121.1(12)
C12 C11 C10 118.7(12)
C12 C11 C19 119.9(13)
C11 C12 C7 119.1(13)
C14 C13 C9 122.8(18)
C14 C13 C18 116.7(15)
C18 C13 C9 120.6(15)
C13 C14 C15 125.0(17)
C14 C15 C16 117.9(17)
C15 C16 C17 117.9(17)
C18 C17 C16 121.7(18)
C17 C18 C13 120.8(15)
C20 C19 C11 122.9(14)
C24 C19 C11 120.4(13)
C24 C19 C20 116.7(13)
C21 C20 C19 121.6(14)
C22 C21 C20 120.7(14)
C21 C22 C23 120.2(15)
C22 C23 C24 119.0(16)
C19 C24 C23 121.8(14)
C26 C25 C10 128.2(15)
N2 C25 C10 123.0(13)
N2 C25 C26 108.5(13)
C27 C26 C25 105.0(14)
C26 C27 C28 109.9(14)
C29 C28 C27 128.2(13)
C29 C28 N2 124.1(13)
N2 C28 C27 107.7(13)
C28 C29 C30 115.4(11)
C39 C29 C28 129.5(12)
C39 C29 C30 115.1(13)
C31 C30 C29 120.9(12)
C31 C30 C37 119.0(12)
C37 C30 C29 120.0(12)
C30 C31 C32 121.0(12)
C33 C31 C30 120.3(13)
C33 C31 C32 118.6(14)
C34 C33 C31 120.3(15)
C33 C34 C35 120.8(15)
C36 C34 C33 119.4(13)
C36 C34 C35 119.8(13)
C34 C36 C37 122.7(13)
C30 C37 C38 119.5(11)
C36 C37 C30 118.0(14)
C36 C37 C38 122.5(13)
C29 C39 C40 129.2(12)
C29 C39 N1 122.3(12)
C40 C39 N1 108.4(11)
C41 C40 C39 109.1(12)
C40 C41 C42 104.5(13)
C41 C42 C43 126.1(14)
N1 C42 C41 114.1(13)
N1 C42 C43 118.8(12)
C44 C43 C42 119.4(15)
C44 C43 C48 119.2(13)
C48 C43 C42 121.0(13)
C43 C44 C45 119.0(15)
C43 C44 C49 123.5(13)
C45 C44 C49 117.5(13)
C46 C45 C44 121.4(14)
C45 C46 C61 119.1(13)
C47 C46 C45 118.4(14)
C47 C46 C61 122.5(15)
C46 C47 C48 122.5(15)
C43 C48 C55 123.0(13)
C47 C48 C43 119.3(13)
C47 C48 C55 116.9(14)
C50 C49 C44 122.4(15)
C54 C49 C44 120.4(16)
C54 C49 C50 117.2(17)
C51 C50 C49 122.0(15)
C52 C51 C50 120.5(16)
C51 C52 C53 117.4(16)
C54 C53 C52 119.7(15)
C49 C54 C53 123.2(16)
C56 C55 C48 119.0(15)
C60 C55 C48 122.8(16)
C60 C55 C56 118.3(15)
C57 C56 C55 119.9(17)
C56 C57 C58 121.0(19)
C59 C58 C57 119.2(18)
C58 C59 C60 119.9(19)
C55 C60 C59 121.7(18)
C62 C61 C46 120.2(15)
C66 C61 C46 118.9(13)
C66 C61 C62 120.9(13)
C61 C62 C63 118.0(14)
C64 C63 C62 121.3(13)
C63 C64 C65 118.8(14)
C66 C65 C64 121.0(16)
C65 C66 C61 119.8(14)
C67 C68 C73 113.2(16)
C75 C69 C67 105.7(16)
C67 C70 C71 105.9(16)
C72 C71 C70 108.7(18)
C72 C71 C76 113(2)
C76 C71 C70 110.7(19)
C71 C72 C73 114(2)
C72 C73 C68 107.6(19)
C74 C73 C68 106.2(19)
C74 C73 C72 108(2)
C73 C74 C75 108.4(18)
C74 C75 C69 109.4(17)
C76 C75 C69 108.0(19)
C76 C75 C74 116(2)
C71 C76 C75 105.2(17)
C39 N1 Fe1 124.4(10)
C42 N1 C39 103.8(12)
C42 N1 Fe1 130.7(10)
C25 N2 C28 108.8(12)
C25 N2 Fe1 126.9(9)
C28 N2 Fe1 124.0(11)
C67 N3 Fe1 174.7(11)
N1 Fe1 N2 94.1(5)
N3 Fe1 N1 128.8(5)
N3 Fe1 N2 137.0(5)
C79 C78 C77 118.6(19)
C83 C78 C77 124.0(18)
C83 C78 C79 117.2(18)
C80 C79 C78 122(2)
C81 C80 C79 119(2)
C80 C81 C82 124.4(18)
C81 C82 C83 113.3(19)
C78 C83 C82 125(2)
C67 C68A C73A 110.1(8)
C68A C73A C74A 109.4
C72A C73A C68A 109.3
C72A C73A C74A 109.4
C73A C72A C71A 109.7
C72A C71A C76A 109.3
C72A C71A C70A 109.4
C70A C71A C76A 109.3
C75A C76A C71A 109.8
C76A C75A C69A 109.3
C76A C75A C74A 109.3
C74A C75A C69A 109.3
C75A C69A C67 108.1(7)
C71A C70A C67 108.7(7)
C75A C74A C73A 109.7

loop_
_geom_bond_atom_site_label_1
_geom_bond_atom_site_label_2
_geom_bond_distance
C1 C2 1.359(18)
C1 C6 1.41(2)
C2 C3 1.383(18)
C67 C68 1.50(2)
C67 C69 1.63(2)
C67 C70 1.51(2)
C67 N3 1.459(16)
C67 C68A 1.444(19)
C67 C69A 1.60(2)
C67 C70A 1.55(2)
C3 C4 1.408(19)
C4 C5 1.407(17)
C4 C7 1.515(18)
C5 C6 1.351(19)
C7 C8 1.371(19)
C7 C12 1.414(18)
C8 C9 1.387(18)
C9 C10 1.401(17)
C9 C13 1.455(19)
C10 C11 1.402(18)
C10 C25 1.482(18)
C11 C12 1.398(17)
C11 C19 1.476(17)
C13 C14 1.357(19)
C13 C18 1.369(19)
C14 C15 1.367(19)
C15 C16 1.38(2)
C16 C17 1.39(2)
C17 C18 1.36(2)
C19 C20 1.422(17)
C19 C24 1.356(18)
C20 C21 1.356(17)
C21 C22 1.355(18)
C22 C23 1.376(19)
C23 C24 1.410(18)
C25 C26 1.467(18)
C25 N2 1.338(16)
C26 C27 1.350(18)
C27 C28 1.397(17)
C28 C29 1.376(18)
C28 N2 1.380(16)
C29 C30 1.525(17)
C29 C39 1.368(17)
C30 C31 1.396(18)
C30 C37 1.410(17)
C31 C32 1.545(18)
C31 C33 1.387(17)
C33 C34 1.373(18)
C34 C35 1.523(17)
C34 C36 1.357(18)
C36 C37 1.388(17)
C37 C38 1.495(19)
C39 C40 1.396(17)
C39 N1 1.438(15)
C40 C41 1.373(17)
C41 C42 1.406(17)
C42 C43 1.490(18)
C42 N1 1.336(16)
C43 C44 1.407(18)
C43 C48 1.422(19)
C44 C45 1.420(17)
C44 C49 1.46(2)
C45 C46 1.408(18)
C46 C47 1.366(18)
C46 C61 1.523(18)
C47 C48 1.403(17)
C48 C55 1.51(2)
C49 C50 1.395(19)
C49 C54 1.334(19)
C50 C51 1.381(19)
C51 C52 1.358(19)
C52 C53 1.44(2)
C53 C54 1.365(19)
C55 C56 1.39(2)
C55 C60 1.37(2)
C56 C57 1.37(2)
C57 C58 1.39(2)
C58 C59 1.36(2)
C59 C60 1.39(2)
C61 C62 1.392(17)
C61 C66 1.390(18)
C62 C63 1.414(18)
C63 C64 1.378(18)
C64 C65 1.395(19)
C65 C66 1.374(18)
C68 C73 1.53(3)
C69 C75 1.56(3)
C70 C71 1.58(3)
C71 C72 1.45(3)
C71 C76 1.517(17)
C72 C73 1.523(18)
C73 C74 1.518(17)
C74 C75 1.528(18)
C75 C76 1.526(17)
N1 Fe1 1.942(13)
N2 Fe1 1.998(12)
N3 Fe1 1.674(11)
C77 C78 1.52(2)
C78 C79 1.39(2)
C78 C83 1.34(2)
C79 C80 1.39(2)
C80 C81 1.32(2)
C81 C82 1.41(2)
C82 C83 1.44(2)
C68A C73A 1.5397
C73A C72A 1.5384
C73A C74A 1.5397
C72A C71A 1.5385
C71A C76A 1.5402
C71A C70A 1.5399
C76A C75A 1.5388
C75A C69A 1.5396
C75A C74A 1.5393
